data_1564410
loop_
_publ_author_name
'Zheng, Wei'
'Gao, Yan'
'Chen, NianNian'
'Wu, Bing'
'Jia, Dingxian'
'Zhao, Shengxian'

_publ_section_title
;
 Syntheses, crystal structures, and optical properties of polymeric
 iodoargentates containing transition metal-complexes with aromatic
 ligands
;
_journal_name_full 'Inorganica Chimica Acta'
_journal_page_first 119762
_journal_paper_doi 10.1016/j.ica.2020.119762
_journal_volume 510
_journal_year 2020
_chemical_formula_moiety 'C40 H32 Ag2 Cd2 I6 N8'
_chemical_formula_sum 'C40 H32 Ag2 Cd2 I6 N8'
_chemical_formula_weight 1826.67
_space_group_crystal_system monoclinic
_space_group_IT_number 14
_space_group_name_Hall '-P 2yn'
_space_group_name_H-M_alt 'P 1 21/n 1'
_atom_sites_solution_hydrogens geom
_audit_creation_method SHELXL-2014/7
_cell_angle_alpha 90
_cell_angle_beta 94.398(3)
_cell_angle_gamma 90
_cell_formula_units_Z 2
_cell_length_a 8.9407(11)
_cell_length_b 21.540(3)
_cell_length_c 12.8687(16)
_cell_measurement_reflns_used 7684
_cell_measurement_temperature 296(2)
_cell_measurement_theta_max 25.3
_cell_measurement_theta_min 3.0
_cell_volume 2471.0(6)
_computing_structure_refinement 'SHELXL-2014/7 (Sheldrick, 2014)'
_diffrn_ambient_temperature 296(2)
_diffrn_detector_area_resol_mean 7.31
_diffrn_measured_fraction_theta_full 0.998
_diffrn_measured_fraction_theta_max 0.998
_diffrn_measurement_device_type 'Rigaku Mercury'
_diffrn_measurement_method \w
_diffrn_radiation_type MoK\a
_diffrn_radiation_wavelength 0.7107
_diffrn_reflns_av_R_equivalents 0.0400
_diffrn_reflns_av_unetI/netI 0.0319
_diffrn_reflns_Laue_measured_fraction_full 0.998
_diffrn_reflns_Laue_measured_fraction_max 0.998
_diffrn_reflns_limit_h_max 10
_diffrn_reflns_limit_h_min -10
_diffrn_reflns_limit_k_max 21
_diffrn_reflns_limit_k_min -25
_diffrn_reflns_limit_l_max 15
_diffrn_reflns_limit_l_min -15
_diffrn_reflns_number 23706
_diffrn_reflns_point_group_measured_fraction_full 0.998
_diffrn_reflns_point_group_measured_fraction_max 0.998
_diffrn_reflns_theta_full 25.241
_diffrn_reflns_theta_max 25.348
_diffrn_reflns_theta_min 3.032
_exptl_absorpt_coefficient_mu 5.415
_exptl_absorpt_correction_T_max 0.4424
_exptl_absorpt_correction_T_min 0.2462
_exptl_absorpt_correction_type multi-scan
_exptl_absorpt_process_details 'Jacobson, R. (1998) Private communication'
_exptl_crystal_colour colorless
_exptl_crystal_density_diffrn 2.455
_exptl_crystal_description block
_exptl_crystal_F_000 1672
_exptl_crystal_size_max 0.360
_exptl_crystal_size_mid 0.350
_exptl_crystal_size_min 0.180
_refine_diff_density_max 0.458
_refine_diff_density_min -0.781
_refine_diff_density_rms 0.115
_refine_ls_extinction_coef .
_refine_ls_extinction_method none
_refine_ls_goodness_of_fit_ref 1.224
_refine_ls_hydrogen_treatment constr
_refine_ls_matrix_type full
_refine_ls_number_parameters 263
_refine_ls_number_reflns 4521
_refine_ls_number_restraints 0
_refine_ls_restrained_S_all 1.224
_refine_ls_R_factor_all 0.0533
_refine_ls_R_factor_gt 0.0419
_refine_ls_shift/su_max 0.001
_refine_ls_shift/su_mean 0.000
_refine_ls_structure_factor_coef Fsqd
_refine_ls_weighting_details 'w=1/[\s^2^(Fo^2^)+(0.0249P)^2^+2.6824P] where P=(Fo^2^+2Fc^2^)/3'
_refine_ls_weighting_scheme calc
_refine_ls_wR_factor_gt 0.0750
_refine_ls_wR_factor_ref 0.0787
_reflns_Friedel_coverage 0.000
_reflns_Friedel_fraction_full .
_reflns_Friedel_fraction_max .
_reflns_number_gt 3894
_reflns_number_total 4521
_reflns_threshold_expression 'I > 2\s(I)'
_cod_data_source_file cifofcompound4.cif
_cod_data_source_block shelxl
_cod_original_cell_volume 2471.0(5)
_cod_original_sg_symbol_H-M 'P 21/n'
_cod_database_code 1564410
_shelx_shelxl_version_number 2014/7
_shelx_space_group_comment
;
The symmetry employed for this shelxl refinement is uniquely defined
by the following loop, which should always be used as a source of
symmetry information in preference to the above space-group names.
They are only intended as comments.
;

loop_
_space_group_symop_operation_xyz
'x, y, z'
'-x+1/2, y+1/2, -z+1/2'
'-x, -y, -z'
'x-1/2, -y-1/2, z-1/2'

loop_
_atom_site_label
_atom_site_type_symbol
_atom_site_fract_x
_atom_site_fract_y
_atom_site_fract_z
_atom_site_U_iso_or_equiv
_atom_site_adp_type
_atom_site_occupancy
_atom_site_site_symmetry_order
_atom_site_calc_flag
_atom_site_refinement_flags_posn
_atom_site_refinement_flags_adp
_atom_site_refinement_flags_occupancy
_atom_site_disorder_assembly
_atom_site_disorder_group
Ag1 Ag 0.42107(7) 0.05121(3) 0.42223(4) 0.06840(18) Uani 1 1 d . . . . .
Cd1 Cd 0.32843(5) 0.16233(2) 0.20029(3) 0.04534(14) Uani 1 1 d . . . . .
I1 I 0.18672(5) 0.04487(2) 0.25590(4) 0.06389(16) Uani 1 1 d . . . . .
I2 I 0.48580(6) 0.18260(2) 0.39746(3) 0.06128(15) Uani 1 1 d . . . . .
I3 I 0.30920(5) 0.01176(2) 0.60928(3) 0.05964(15) Uani 1 1 d . . . . .
N1 N 0.5130(6) 0.1145(2) 0.1082(4) 0.0463(12) Uani 1 1 d . . . . .
N2 N 0.2326(6) 0.1424(2) 0.0235(4) 0.0500(13) Uani 1 1 d . . . . .
N3 N 0.3857(7) 0.2633(2) 0.1347(4) 0.0582(15) Uani 1 1 d . . . . .
N4 N 0.1315(6) 0.2310(3) 0.2222(4) 0.0616(15) Uani 1 1 d . . . . .
C1 C 0.6543(8) 0.1061(3) 0.1498(6) 0.0599(18) Uani 1 1 d . . . . .
H1 H 0.6797 0.1191 0.2178 0.072 Uiso 1 1 calc R U . . .
C2 C 0.7620(9) 0.0790(4) 0.0943(7) 0.077(2) Uani 1 1 d . . . . .
H2 H 0.8591 0.0739 0.1245 0.093 Uiso 1 1 calc R U . . .
C3 C 0.7266(10) 0.0596(4) -0.0039(8) 0.079(2) Uani 1 1 d . . . . .
H3 H 0.7989 0.0410 -0.0419 0.094 Uiso 1 1 calc R U . . .
C4 C 0.5823(10) 0.0676(3) -0.0480(6) 0.068(2) Uani 1 1 d . . . . .
H4 H 0.5563 0.0543 -0.1157 0.082 Uiso 1 1 calc R U . . .
C5 C 0.4761(7) 0.0958(3) 0.0100(5) 0.0487(16) Uani 1 1 d . . . . .
C6 C 0.3170(8) 0.1052(3) -0.0320(5) 0.0496(16) Uani 1 1 d . . . . .
C7 C 0.2590(10) 0.0776(3) -0.1225(5) 0.066(2) Uani 1 1 d . . . . .
H7 H 0.3169 0.0504 -0.1586 0.080 Uiso 1 1 calc R U . . .
C8 C 0.1134(11) 0.0909(4) -0.1591(6) 0.078(2) Uani 1 1 d . . . . .
H8 H 0.0725 0.0727 -0.2204 0.093 Uiso 1 1 calc R U . . .
C9 C 0.0298(9) 0.1306(4) -0.1052(6) 0.070(2) Uani 1 1 d . . . . .
H9 H -0.0677 0.1408 -0.1296 0.084 Uiso 1 1 calc R U . . .
C10 C 0.0940(8) 0.1553(3) -0.0129(5) 0.0620(19) Uani 1 1 d . . . . .
H10 H 0.0372 0.1820 0.0249 0.074 Uiso 1 1 calc R U . . .
C11 C 0.5136(10) 0.2779(4) 0.0912(6) 0.075(2) Uani 1 1 d . . . . .
H11 H 0.5862 0.2473 0.0866 0.090 Uiso 1 1 calc R U . . .
C12 C 0.5413(12) 0.3363(5) 0.0533(7) 0.096(3) Uani 1 1 d . . . . .
H12 H 0.6306 0.3450 0.0236 0.115 Uiso 1 1 calc R U . . .
C13 C 0.4350(14) 0.3811(4) 0.0604(8) 0.110(4) Uani 1 1 d . . . . .
H13 H 0.4521 0.4211 0.0371 0.132 Uiso 1 1 calc R U . . .
C14 C 0.3060(12) 0.3671(4) 0.1009(7) 0.090(3) Uani 1 1 d . . . . .
H14 H 0.2317 0.3972 0.1036 0.108 Uiso 1 1 calc R U . . .
C15 C 0.2824(9) 0.3074(3) 0.1392(6) 0.062(2) Uani 1 1 d . . . . .
C16 C 0.1441(9) 0.2897(3) 0.1857(5) 0.063(2) Uani 1 1 d . . . . .
C17 C 0.0228(12) 0.3298(4) 0.1895(7) 0.093(3) Uani 1 1 d . . . . .
H17 H 0.0287 0.3700 0.1639 0.112 Uiso 1 1 calc R U . . .
C18 C -0.1036(13) 0.3103(6) 0.2305(8) 0.108(4) Uani 1 1 d . . . . .
H18 H -0.1852 0.3370 0.2310 0.129 Uiso 1 1 calc R U . . .
C19 C -0.1139(10) 0.2517(6) 0.2713(8) 0.102(3) Uani 1 1 d . . . . .
H19 H -0.1994 0.2386 0.3019 0.123 Uiso 1 1 calc R U . . .
C20 C 0.0096(9) 0.2127(4) 0.2648(6) 0.082(2) Uani 1 1 d . . . . .
H20 H 0.0058 0.1726 0.2912 0.098 Uiso 1 1 calc R U . . .

loop_
_atom_site_aniso_label
_atom_site_aniso_U_11
_atom_site_aniso_U_22
_atom_site_aniso_U_33
_atom_site_aniso_U_23
_atom_site_aniso_U_13
_atom_site_aniso_U_12
Ag1 0.0764(4) 0.0668(4) 0.0616(4) 0.0089(3) 0.0024(3) 0.0068(3)
Cd1 0.0522(3) 0.0423(3) 0.0411(3) -0.00058(19) 0.0008(2) 0.0072(2)
I1 0.0665(3) 0.0612(3) 0.0615(3) 0.0102(2) -0.0114(2) -0.0188(2)
I2 0.0839(4) 0.0489(3) 0.0481(3) -0.00058(19) -0.0140(2) -0.0081(2)
I3 0.0719(3) 0.0572(3) 0.0508(3) -0.0003(2) 0.0113(2) 0.0102(2)
N1 0.056(3) 0.041(3) 0.042(3) -0.001(2) 0.010(3) 0.000(2)
N2 0.062(4) 0.048(3) 0.039(3) 0.002(2) -0.003(3) 0.005(3)
N3 0.075(4) 0.047(3) 0.051(3) -0.002(3) -0.009(3) 0.006(3)
N4 0.052(4) 0.072(4) 0.059(4) -0.016(3) -0.004(3) 0.008(3)
C1 0.055(4) 0.059(4) 0.066(5) 0.003(3) 0.003(4) 0.006(4)
C2 0.065(5) 0.060(5) 0.108(7) 0.010(5) 0.017(5) 0.005(4)
C3 0.076(6) 0.067(5) 0.098(7) -0.002(5) 0.037(5) 0.005(4)
C4 0.091(6) 0.059(5) 0.058(5) -0.007(4) 0.027(4) -0.004(4)
C5 0.065(4) 0.038(3) 0.045(4) 0.004(3) 0.017(3) -0.005(3)
C6 0.074(5) 0.040(4) 0.036(3) 0.005(3) 0.009(3) -0.010(3)
C7 0.098(6) 0.060(5) 0.041(4) -0.004(3) 0.006(4) -0.014(4)
C8 0.105(7) 0.080(6) 0.046(4) 0.003(4) -0.005(5) -0.044(5)
C9 0.077(5) 0.077(5) 0.053(5) 0.017(4) -0.014(4) -0.017(4)
C10 0.068(5) 0.066(5) 0.051(4) 0.010(3) -0.005(4) 0.005(4)
C11 0.086(6) 0.057(5) 0.081(6) 0.000(4) 0.003(5) -0.013(4)
C12 0.116(8) 0.080(6) 0.088(6) 0.020(5) -0.013(6) -0.046(6)
C13 0.134(9) 0.057(6) 0.128(9) 0.033(5) -0.058(8) -0.041(6)
C14 0.114(8) 0.041(5) 0.106(7) 0.010(4) -0.054(6) -0.003(5)
C15 0.075(5) 0.048(4) 0.059(4) -0.010(3) -0.029(4) 0.003(4)
C16 0.086(6) 0.050(4) 0.049(4) -0.017(3) -0.025(4) 0.026(4)
C17 0.101(7) 0.081(6) 0.093(7) -0.031(5) -0.023(6) 0.046(6)
C18 0.103(8) 0.117(9) 0.100(8) -0.052(7) -0.011(6) 0.052(8)
C19 0.059(5) 0.140(10) 0.108(8) -0.038(7) 0.012(5) 0.013(6)
C20 0.067(5) 0.099(7) 0.079(6) -0.024(5) 0.010(5) 0.010(5)

loop_
_atom_type_symbol
_atom_type_description
_atom_type_scat_dispersion_real
_atom_type_scat_dispersion_imag
_atom_type_scat_source
C C 0.0033 0.0016 'International Tables Vol C Tables 4.2.6.8 and 6.1.1.4'
H H 0.0000 0.0000 'International Tables Vol C Tables 4.2.6.8 and 6.1.1.4'
N N 0.0061 0.0033 'International Tables Vol C Tables 4.2.6.8 and 6.1.1.4'
Cd Cd -0.8075 1.2024 'International Tables Vol C Tables 4.2.6.8 and 6.1.1.4'
Ag Ag -0.8971 1.1015 'International Tables Vol C Tables 4.2.6.8 and 6.1.1.4'
I I -0.4742 1.8119 'International Tables Vol C Tables 4.2.6.8 and 6.1.1.4'

loop_
_geom_angle_atom_site_label_1
_geom_angle_atom_site_label_2
_geom_angle_atom_site_label_3
_geom_angle
_geom_angle_site_symmetry_1
_geom_angle_site_symmetry_3
I3 Ag1 I3 110.00(2) . 3_656
I3 Ag1 I1 109.63(3) . .
I3 Ag1 I1 116.81(3) 3_656 .
I3 Ag1 I2 118.36(2) . .
I3 Ag1 I2 105.79(3) 3_656 .
I1 Ag1 I2 95.98(2) . .
I3 Ag1 Ag1 55.22(2) . 3_656
I3 Ag1 Ag1 54.78(2) 3_656 3_656
I1 Ag1 Ag1 133.33(3) . 3_656
I2 Ag1 Ag1 130.60(3) . 3_656
N4 Cd1 N1 155.14(19) . .
N4 Cd1 N3 69.6(2) . .
N1 Cd1 N3 92.49(19) . .
N4 Cd1 N2 90.57(18) . .
N1 Cd1 N2 69.95(18) . .
N3 Cd1 N2 84.21(17) . .
N4 Cd1 I2 96.96(13) . .
N1 Cd1 I2 101.52(13) . .
N3 Cd1 I2 94.03(12) . .
N2 Cd1 I2 171.15(14) . .
N4 Cd1 I1 99.95(16) . .
N1 Cd1 I1 94.47(12) . .
N3 Cd1 I1 166.23(14) . .
N2 Cd1 I1 87.02(12) . .
I2 Cd1 I1 96.199(18) . .
Ag1 I1 Cd1 80.664(19) . .
Cd1 I2 Ag1 81.910(18) . .
Ag1 I3 Ag1 70.00(2) . 3_656
C5 N1 C1 119.3(6) . .
C5 N1 Cd1 118.4(4) . .
C1 N1 Cd1 122.2(4) . .
C10 N2 C6 119.1(6) . .
C10 N2 Cd1 123.7(5) . .
C6 N2 Cd1 115.8(4) . .
C15 N3 C11 117.8(7) . .
C15 N3 Cd1 117.7(5) . .
C11 N3 Cd1 124.5(5) . .
C20 N4 C16 121.1(7) . .
C20 N4 Cd1 121.1(6) . .
C16 N4 Cd1 117.8(5) . .
N1 C1 C2 121.6(7) . .
N1 C1 H1 119.2 . .
C2 C1 H1 119.2 . .
C3 C2 C1 119.8(8) . .
C3 C2 H2 120.1 . .
C1 C2 H2 120.1 . .
C2 C3 C4 119.5(8) . .
C2 C3 H3 120.2 . .
C4 C3 H3 120.2 . .
C3 C4 C5 119.3(7) . .
C3 C4 H4 120.3 . .
C5 C4 H4 120.3 . .
N1 C5 C4 120.4(6) . .
N1 C5 C6 117.2(5) . .
C4 C5 C6 122.3(6) . .
N2 C6 C7 121.2(7) . .
N2 C6 C5 116.4(5) . .
C7 C6 C5 122.3(7) . .
C6 C7 C8 119.0(8) . .
C6 C7 H7 120.5 . .
C8 C7 H7 120.5 . .
C9 C8 C7 119.9(7) . .
C9 C8 H8 120.1 . .
C7 C8 H8 120.1 . .
C8 C9 C10 118.1(7) . .
C8 C9 H9 121.0 . .
C10 C9 H9 121.0 . .
N2 C10 C9 122.7(7) . .
N2 C10 H10 118.7 . .
C9 C10 H10 118.7 . .
N3 C11 C12 122.6(9) . .
N3 C11 H11 118.7 . .
C12 C11 H11 118.7 . .
C13 C12 C11 118.5(10) . .
C13 C12 H12 120.7 . .
C11 C12 H12 120.7 . .
C14 C13 C12 119.7(9) . .
C14 C13 H13 120.2 . .
C12 C13 H13 120.2 . .
C13 C14 C15 120.2(9) . .
C13 C14 H14 119.9 . .
C15 C14 H14 119.9 . .
N3 C15 C14 121.1(8) . .
N3 C15 C16 116.3(6) . .
C14 C15 C16 122.6(8) . .
N4 C16 C17 118.7(9) . .
N4 C16 C15 118.6(6) . .
C17 C16 C15 122.6(8) . .
C18 C17 C16 120.0(10) . .
C18 C17 H17 120.0 . .
C16 C17 H17 120.0 . .
C17 C18 C19 121.2(10) . .
C17 C18 H18 119.4 . .
C19 C18 H18 119.4 . .
C18 C19 C20 117.0(10) . .
C18 C19 H19 121.5 . .
C20 C19 H19 121.5 . .
N4 C20 C19 122.0(9) . .
N4 C20 H20 119.0 . .
C19 C20 H20 119.0 . .

loop_
_geom_bond_atom_site_label_1
_geom_bond_atom_site_label_2
_geom_bond_distance
_geom_bond_site_symmetry_2
Ag1 I3 2.8082(8) .
Ag1 I3 2.8232(8) 3_656
Ag1 I1 2.8813(8) .
Ag1 I2 2.9111(8) .
Ag1 Ag1 3.2300(11) 3_656
Cd1 N4 2.333(6) .
Cd1 N1 2.343(5) .
Cd1 N3 2.403(6) .
Cd1 N2 2.407(5) .
Cd1 I2 2.8392(7) .
Cd1 I1 2.9424(7) .
I3 Ag1 2.8232(8) 3_656
N1 C5 1.343(7) .
N1 C1 1.346(8) .
N2 C10 1.320(8) .
N2 C6 1.344(8) .
N3 C15 1.329(9) .
N3 C11 1.348(9) .
N4 C20 1.317(10) .
N4 C16 1.357(9) .
C1 C2 1.373(10) .
C1 H1 0.9300 .
C2 C3 1.345(11) .
C2 H2 0.9300 .
C3 C4 1.380(11) .
C3 H3 0.9300 .
C4 C5 1.390(9) .
C4 H4 0.9300 .
C5 C6 1.497(9) .
C6 C7 1.373(9) .
C7 C8 1.379(11) .
C7 H7 0.9300 .
C8 C9 1.360(11) .
C8 H8 0.9300 .
C9 C10 1.385(10) .
C9 H9 0.9300 .
C10 H10 0.9300 .
C11 C12 1.379(11) .
C11 H11 0.9300 .
C12 C13 1.361(14) .
C12 H12 0.9300 .
C13 C14 1.336(13) .
C13 H13 0.9300 .
C14 C15 1.398(10) .
C14 H14 0.9300 .
C15 C16 1.465(11) .
C16 C17 1.389(11) .
C17 C18 1.350(14) .
C17 H17 0.9300 .
C18 C19 1.373(15) .
C18 H18 0.9300 .
C19 C20 1.395(12) .
C19 H19 0.9300 .
C20 H20 0.9300 .

loop_
_geom_torsion_atom_site_label_1
_geom_torsion_atom_site_label_2
_geom_torsion_atom_site_label_3
_geom_torsion_atom_site_label_4
_geom_torsion
_geom_torsion_site_symmetry_1
_geom_torsion_site_symmetry_2
_geom_torsion_site_symmetry_3
_geom_torsion_site_symmetry_4
C5 N1 C1 C2 0.0(10) . . . .
Cd1 N1 C1 C2 -178.9(5) . . . .
N1 C1 C2 C3 -0.5(11) . . . .
C1 C2 C3 C4 0.3(12) . . . .
C2 C3 C4 C5 0.3(11) . . . .
C1 N1 C5 C4 0.5(9) . . . .
Cd1 N1 C5 C4 179.5(5) . . . .
C1 N1 C5 C6 179.0(5) . . . .
Cd1 N1 C5 C6 -2.0(7) . . . .
C3 C4 C5 N1 -0.7(10) . . . .
C3 C4 C5 C6 -179.1(6) . . . .
C10 N2 C6 C7 -3.8(9) . . . .
Cd1 N2 C6 C7 163.1(5) . . . .
C10 N2 C6 C5 176.1(5) . . . .
Cd1 N2 C6 C5 -17.0(7) . . . .
N1 C5 C6 N2 13.0(8) . . . .
C4 C5 C6 N2 -168.5(6) . . . .
N1 C5 C6 C7 -167.1(6) . . . .
C4 C5 C6 C7 11.4(9) . . . .
N2 C6 C7 C8 3.0(10) . . . .
C5 C6 C7 C8 -176.9(6) . . . .
C6 C7 C8 C9 -0.3(11) . . . .
C7 C8 C9 C10 -1.6(11) . . . .
C6 N2 C10 C9 1.8(10) . . . .
Cd1 N2 C10 C9 -164.0(5) . . . .
C8 C9 C10 N2 0.9(11) . . . .
C15 N3 C11 C12 1.0(11) . . . .
Cd1 N3 C11 C12 179.2(6) . . . .
N3 C11 C12 C13 0.1(13) . . . .
C11 C12 C13 C14 -1.7(14) . . . .
C12 C13 C14 C15 2.2(14) . . . .
C11 N3 C15 C14 -0.5(10) . . . .
Cd1 N3 C15 C14 -178.8(5) . . . .
C11 N3 C15 C16 179.2(6) . . . .
Cd1 N3 C15 C16 0.9(7) . . . .
C13 C14 C15 N3 -1.1(12) . . . .
C13 C14 C15 C16 179.2(8) . . . .
C20 N4 C16 C17 -2.9(10) . . . .
Cd1 N4 C16 C17 174.4(5) . . . .
C20 N4 C16 C15 180.0(6) . . . .
Cd1 N4 C16 C15 -2.8(7) . . . .
N3 C15 C16 N4 1.2(9) . . . .
C14 C15 C16 N4 -179.1(6) . . . .
N3 C15 C16 C17 -175.8(6) . . . .
C14 C15 C16 C17 3.9(10) . . . .
N4 C16 C17 C18 0.9(12) . . . .
C15 C16 C17 C18 178.0(7) . . . .
C16 C17 C18 C19 1.7(14) . . . .
C17 C18 C19 C20 -2.4(14) . . . .
C16 N4 C20 C19 2.2(11) . . . .
Cd1 N4 C20 C19 -175.0(6) . . . .
C18 C19 C20 N4 0.5(13) . . . .
